data_1521062
loop_
_publ_author_name
'Fun, H.-K.'
'Yang, P.'
'Sasaki, M.'
'Inoue, M.'
'Kadomatsu, H.'

_publ_section_title
;
 Rietveld refinement of the crystal structure of gamma-(Mo4 O11)
;
_journal_name_full 'Powder Diffraction'
_journal_page_first 284
_journal_page_last 288
_journal_volume 14
_journal_year 1999
_chemical_formula_sum 'Mo4 O11'
_space_group_IT_number 33
_symmetry_space_group_name_Hall 'P 2c -2n'
_symmetry_space_group_name_H-M 'P n a 21'
_cell_angle_alpha 90
_cell_angle_beta 90
_cell_angle_gamma 90
_cell_formula_units_Z 4
_cell_length_a 24.47559
_cell_length_b 6.7516
_cell_length_c 5.4572
_cell_volume 901.799
_citation_journal_id_ASTM PODIE2
_cod_data_source_file Fun_PODIE2_1999_691.cif
_cod_data_source_block Mo4O11
_cod_database_code 1521062

loop_
_symmetry_equiv_pos_as_xyz
x,y,z
-x,-y,z+1/2
-x+1/2,y+1/2,z+1/2
x+1/2,-y+1/2,z

loop_
_atom_site_label
_atom_site_type_symbol
_atom_site_fract_x
_atom_site_fract_y
_atom_site_fract_z
_atom_site_occupancy
_atom_site_U_iso_or_equiv
O7 O-2 0.836 0.648 0.435 1 0.0
Mo4 Mo+5 0.7943 0.8717 0.396 1 0.0
Mo2 Mo+5 -0.0865 0.5221 0.406 1 0.0
O9 O-2 0.061 0.326 0.641 1 0.0
O3 O-2 0.001 0.021 0.083 1 0.0
O8 O-2 0.885 0.398 0.163 1 0.0
Mo1 Mo+5 0.0287 0.1581 0.3826 1 0.0
O2 O-2 -0.036 0.351 0.43 1 0.0
O11 O-2 0.088 -0.011 0.41 1 0.0
O4 O-2 0.727 0.813 0.38 1 0.0
O10 O-2 0.87 0.32 0.668 1 0.0
O6 O-2 0.677 0.495 0.136 1 0.0
O1 O-2 0.7 0.497 0.618 1 0.0
Mo3 Mo+5 0.6479 0.6958 0.401 1 0.0
O5 O-2 0.055 0.31 0.091 1 0.0
